data_1536122
loop_
_publ_author_name
'Correll, S.'
'Stock, N.'
'Schnick, W.'

_publ_section_title
;
 Synthesis, crystal structures and properties of the
 bis-(trimetaphosphimato)-metallates Na4 (Co ((P O2 N)3)2).12H2 O and Na4
 (Ni ((P O2 N H)3)2).12H2 O
;
_journal_name_full 'Solid State Sciences'
_journal_page_first 953
_journal_page_last 965
_journal_volume 6
_journal_year 2004
_chemical_formula_sum 'Co H30 N6 Na4 O24 P6'
_chemical_name_systematic 'Na4 (Co ((P O2 N H)3)2) (H2 O)12'
_space_group_IT_number 15
_symmetry_space_group_name_Hall '-C 2yc'
_symmetry_space_group_name_H-M 'C 1 2/c 1'
_cell_angle_alpha 90
_cell_angle_beta 104.59
_cell_angle_gamma 90
_cell_formula_units_Z 4
_cell_length_a 8.889
_cell_length_b 19.018
_cell_length_c 17.112
_cell_volume 2799.517
_citation_journal_id_ASTM SSSCFJ
_cod_data_source_file Correll_SSSCFJ_2004_1427.cif
_cod_data_source_block H30Co1N6Na4O24P6
_cod_original_formula_sum 'H30 Co1 N6 Na4 O24 P6'
_cod_database_code 1536122

loop_
_symmetry_equiv_pos_as_xyz
x,y,z
-x,y,-z+1/2
-x,-y,-z
x,-y,z-1/2
x+1/2,y+1/2,z
-x+1/2,y+1/2,-z+1/2
-x+1/2,-y+1/2,-z
x+1/2,-y+1/2,z-1/2

loop_
_atom_site_label
_atom_site_type_symbol
_atom_site_fract_x
_atom_site_fract_y
_atom_site_fract_z
_atom_site_occupancy
_atom_site_U_iso_or_equiv
N1 N-3 0.3995 0.18027 -0.04597 1 0.0
O12 O-2 -0.5 -0.1517 0.25 1 0.0
O2 O-2 0.6478 0.20657 -0.09445 1 0.0
N3 N-3 0.684 0.16512 0.05406 1 0.0
H1 H+1 0.3791 0.2224 -0.0463 1 0.0
O13 O-2 1 0.0838 0.25 1 0.0
O8 O-2 -0.0175 0.06391 0.0598 1 0.0
O10 O-2 -0.175 -0.23618 0.20129 1 0.0
H3 H+1 0.7348 0.203 0.0683 1 0.0
H7 H+1 -0.0433 0.0642 0.115 1 0.0
Na3 Na+1 0.434 -0.0446 0.30414 0.5 0.0
P3 P+5 0.61634 0.12534 0.12594 1 0.0
O11 O-2 -0.1895 -0.0625 0.1889 1 0.0
H6 H+1 0.0256 0.1078 0.0463 1 0.0
Na2 Na+1 0 -0.1439 0.25 1 0.0
P1 P+5 0.58433 0.15733 -0.04259 1 0.0
O7 O-2 0.0854 -0.1363 0.12207 1 0.0
H5 H+1 0.1612 -0.1658 0.1172 1 0.0
H8 H+1 0.3163 0.0612 0.2043 1 0.0
H11 H+1 -0.2602 -0.2189 0.1731 1 0.0
H12 H+1 -0.5428 -0.1813 0.2092 1 0.0
O4 O-2 0.1583 0.17483 0.01433 1 0.0
P2 P+5 0.30987 0.13944 0.01764 1 0.0
O5 O-2 0.6126 0.04755 0.10852 1 0.0
H9 H+1 0.2991 -0.002 0.228 1 0.0
N2 N-3 0.4289 0.14967 0.11028 1 0.0
Co1 Co+2 0.5 0 0 1 0.0
O9 O-2 0.3264 0.01709 0.18962 1 0.0
Na1 Na+1 0.17401 -0.02534 0.06741 1 0.0
O3 O-2 0.3034 0.06204 -0.00281 1 0.0
H10 H+1 -0.1912 -0.2652 0.2332 1 0.0
H4 H+1 0.0043 -0.1519 0.0827 1 0.0
O1 O-2 0.5817 0.08031 -0.06432 1 0.0
H2 H+1 0.4121 0.1906 0.1383 1 0.0
O6 O-2 0.7077 0.14898 0.20717 1 0.0
